data_2215844
loop_
_publ_author_name
'Jia-Jun Han'
'Ning Li'

_publ_section_title
;(Acetonitrile-\k<i>N</i>)(3-amino-4-methylbenzenesulfonato-\k<i>N</i>)aqua(triphenylphosphine-\k<i>P</i>)silver(I)
 hemihydrate
;
_journal_coeditor_code CI2475
_journal_issue 11
_journal_name_full 'Acta Crystallographica Section E'
_journal_page_first m2807
_journal_page_last m2807
_journal_paper_doi 10.1107/S1600536807051549
_journal_volume 63
_journal_year 2007
_chemical_formula_iupac '[Ag (C7 H8 N O3 S) (C2 H3 N) (C18 H15 P) (H2 O)], 0.5H2 O'
_chemical_formula_moiety 'C27 H28 Ag N2 O4 P S, 0.5 H2 O'
_chemical_formula_sum 'C27 H29 Ag N2 O4.5 P S'
_chemical_formula_weight 624.42
_chemical_name_systematic
;
(Acetonitrile-\kN)(3-amino-4-methylbenzenesulfonato-
\kN)aqua(triphenylphosphine-\kP)silver(I) hemihydrate
;
_space_group_IT_number 2
_symmetry_cell_setting triclinic
_symmetry_space_group_name_Hall '-P 1'
_symmetry_space_group_name_H-M 'P -1'
_atom_sites_solution_hydrogens geom
_atom_sites_solution_primary direct
_atom_sites_solution_secondary difmap
_audit_creation_method SHELXL-97
_cell_angle_alpha 90.526(5)
_cell_angle_beta 105.382(5)
_cell_angle_gamma 98.637(5)
_cell_formula_units_Z 2
_cell_length_a 9.058(5)
_cell_length_b 12.300(5)
_cell_length_c 13.500(5)
_cell_measurement_reflns_used 6198
_cell_measurement_temperature 293(2)
_cell_measurement_theta_max 27.48
_cell_measurement_theta_min 3.01
_cell_volume 1431.9(11)
_computing_cell_refinement 'PROCESS-AUTO (Rigaku, 1998)'
_computing_data_collection 'PROCESS-AUTO (Rigaku, 1998)'
_computing_data_reduction 'PROCESS-AUTO (Rigaku, 1998)'
_computing_molecular_graphics 'SHELXTL-Plus (Sheldrick, 1990)'
_computing_publication_material 'SHELXL97 (Sheldrick, 1997)'
_computing_structure_refinement 'SHELXL97 (Sheldrick, 1997)'
_computing_structure_solution 'SHELXS97 (Sheldrick, 1997)'
_diffrn_ambient_temperature 293(2)
_diffrn_detector_area_resol_mean 10.0
_diffrn_measured_fraction_theta_full 0.970
_diffrn_measured_fraction_theta_max 0.952
_diffrn_measurement_device_type 'Rigaku R-AXIS RAPID'
_diffrn_measurement_method \w
_diffrn_radiation_monochromator graphite
_diffrn_radiation_source 'rotating anode'
_diffrn_radiation_type MoK\a
_diffrn_radiation_wavelength 0.71069
_diffrn_reflns_av_R_equivalents 0.0319
_diffrn_reflns_av_sigmaI/netI 0.0340
_diffrn_reflns_limit_h_max 11
_diffrn_reflns_limit_h_min 0
_diffrn_reflns_limit_k_max 15
_diffrn_reflns_limit_k_min -15
_diffrn_reflns_limit_l_max 16
_diffrn_reflns_limit_l_min -17
_diffrn_reflns_number 16198
_diffrn_reflns_theta_full 25.00
_diffrn_reflns_theta_max 27.48
_diffrn_reflns_theta_min 1.57
_diffrn_standards_number 0
_exptl_absorpt_coefficient_mu 0.868
_exptl_absorpt_correction_T_max 0.849
_exptl_absorpt_correction_T_min 0.786
_exptl_absorpt_correction_type multi-scan
_exptl_absorpt_process_details '(ABSCOR; Higashi, 1995)'
_exptl_crystal_colour colourless
_exptl_crystal_density_diffrn 1.448
_exptl_crystal_density_method 'not measured'
_exptl_crystal_description Block
_exptl_crystal_F_000 638
_exptl_crystal_size_max 0.27
_exptl_crystal_size_mid 0.24
_exptl_crystal_size_min 0.19
_refine_diff_density_max 0.654
_refine_diff_density_min -0.603
_refine_ls_extinction_method none
_refine_ls_goodness_of_fit_ref 1.000
_refine_ls_hydrogen_treatment mixed
_refine_ls_matrix_type full
_refine_ls_number_parameters 351
_refine_ls_number_reflns 6265
_refine_ls_number_restraints 15
_refine_ls_restrained_S_all 1.002
_refine_ls_R_factor_all 0.0531
_refine_ls_R_factor_gt 0.0353
_refine_ls_shift/su_max 0.001
_refine_ls_shift/su_mean 0.000
_refine_ls_structure_factor_coef Fsqd
_refine_ls_weighting_details 'calc w=1/[\s^2^(Fo^2^)+(0.0706P)^2^] where P=(Fo^2^+2Fc^2^)/3'
_refine_ls_weighting_scheme calc
_refine_ls_wR_factor_gt 0.1004
_refine_ls_wR_factor_ref 0.1096
_reflns_number_gt 4674
_reflns_number_total 6265
_reflns_threshold_expression I>2\s(I)
_cod_data_source_file ci2475.cif
_cod_data_source_block I
_cod_depositor_comments
;
The following automatic conversions were performed:
'_symmetry_cell_setting' value 'Triclinic' changed to 'triclinic'
according to '/home/saulius/struct/CIF-dictionaries/cif_core.dic'
dictionary named 'cif_core.dic' version 2.4.1 from 2010-06-29.

Automatic conversion script
Id: cif_fix_enum 1527 2010-12-29 10:47:43Z saulius 

The following automatic conversions were performed:

'_symmetry_cell_setting' value 'Triclinic' changed to 'triclinic'
according to /home/saulius/struct/CIF-dictionaries/cif_core.dic
dictionary named 'cif_core.dic' version 2.4.1 from 2010-06-29.

Automatic conversion script
Id: cif_fix_values 1715 2011-07-08 13:25:40Z adriana 
;
_cod_original_formula_sum 'C27 H29 Ag N2 O4.50 P S'
_cod_database_code 2215844
_cod_database_fobs_code 2215844

loop_
_symmetry_equiv_pos_as_xyz
'x, y, z'
'-x, -y, -z'

loop_
_atom_site_type_symbol
_atom_site_label
_atom_site_fract_x
_atom_site_fract_y
_atom_site_fract_z
_atom_site_U_iso_or_equiv
_atom_site_adp_type
_atom_site_calc_flag
_atom_site_refinement_flags
_atom_site_occupancy
Ag Ag1 0.82067(3) 0.71412(2) 0.812387(19) 0.05643(11) Uani d . 1
S S1 0.24990(7) 0.64963(6) 1.03695(5) 0.03917(16) Uani d . 1
P P1 0.89270(8) 0.83242(6) 0.68962(5) 0.03976(17) Uani d . 1
O O1 0.1360(2) 0.72108(19) 1.00246(19) 0.0587(6) Uani d . 1
O O2 0.2681(3) 0.6244(2) 1.14346(18) 0.0603(6) Uani d . 1
O O3 0.2255(2) 0.55291(18) 0.96984(19) 0.0582(6) Uani d . 1
O O1W 0.9384(3) 0.5422(2) 0.8028(2) 0.0617(6) Uani d D 1
H H1W1 0.868(3) 0.497(3) 0.819(3) 0.092 Uiso d D 1
H H1W2 1.021(3) 0.550(4) 0.853(2) 0.092 Uiso d D 1
O O2W -0.0549(18) 0.4784(15) 0.5433(11) 0.237(7) Uani d PDU 0.50
H H2W1 0.0000 0.5000 0.5000 0.355 Uiso d SD 1
H H2W2 0.000(12) 0.50(2) 0.6040(16) 0.355 Uiso d PD 0.50
N N1 0.7966(2) 0.6867(2) 0.97637(19) 0.0424(5) Uani d D 1
H H1N1 0.782(3) 0.6141(9) 0.979(3) 0.064 Uiso d D 1
H H1N2 0.8959(17) 0.709(2) 1.011(2) 0.064 Uiso d D 1
C C1 1.0808(3) 0.8162(2) 0.6725(2) 0.0414(6) Uani d . 1
C C2 1.1987(4) 0.8086(3) 0.7591(2) 0.0547(8) Uani d . 1
H H2 1.1784 0.8062 0.8231 0.066 Uiso calc R 1
C C3 1.3482(4) 0.8046(4) 0.7521(3) 0.0700(10) Uani d . 1
H H3 1.4282 0.8008 0.8110 0.084 Uiso calc R 1
C C4 1.3763(4) 0.8063(3) 0.6554(3) 0.0740(11) Uani d . 1
H H4 1.4757 0.8038 0.6496 0.089 Uiso calc R 1
C C5 1.2592(4) 0.8117(3) 0.5700(3) 0.0697(10) Uani d . 1
H H5 1.2786 0.8117 0.5057 0.084 Uiso calc R 1
C C6 1.1114(4) 0.8171(3) 0.5775(2) 0.0577(8) Uani d . 1
H H6 1.0321 0.8214 0.5183 0.069 Uiso calc R 1
C C7 0.7559(3) 0.8004(2) 0.5636(2) 0.0455(6) Uani d . 1
C C8 0.6856(5) 0.6923(3) 0.5389(3) 0.0700(10) Uani d . 1
H H8 0.7095 0.6390 0.5865 0.084 Uiso calc R 1
C C9 0.5807(6) 0.6623(4) 0.4452(3) 0.0878(13) Uani d . 1
H H9 0.5352 0.5891 0.4293 0.105 Uiso calc R 1
C C10 0.5433(5) 0.7408(4) 0.3747(3) 0.0885(14) Uani d . 1
H H10 0.4722 0.7206 0.3114 0.106 Uiso calc R 1
C C11 0.6097(5) 0.8475(4) 0.3974(3) 0.0802(12) Uani d . 1
H H11 0.5847 0.9005 0.3497 0.096 Uiso calc R 1
C C12 0.7160(4) 0.8775(3) 0.4929(3) 0.0619(9) Uani d . 1
H H12 0.7604 0.9509 0.5087 0.074 Uiso calc R 1
C C13 0.9072(3) 0.9809(2) 0.7080(2) 0.0430(6) Uani d . 1
C C14 0.7906(4) 1.0222(3) 0.7386(2) 0.0559(8) Uani d . 1
H H14 0.7072 0.9745 0.7497 0.067 Uiso calc R 1
C C15 0.7994(5) 1.1354(3) 0.7526(3) 0.0688(10) Uani d . 1
H H15 0.7205 1.1631 0.7719 0.083 Uiso calc R 1
C C16 0.9230(5) 1.2066(3) 0.7384(3) 0.0706(10) Uani d . 1
H H16 0.9284 1.2821 0.7489 0.085 Uiso calc R 1
C C17 1.0364(5) 1.1670(3) 0.7093(3) 0.0662(9) Uani d . 1
H H17 1.1197 1.2157 0.6994 0.079 Uiso calc R 1
C C18 1.0311(4) 1.0546(3) 0.6936(2) 0.0542(8) Uani d . 1
H H18 1.1105 1.0286 0.6734 0.065 Uiso calc R 1
C C19 0.5426(3) 0.6758(2) 1.0080(2) 0.0354(5) Uani d . 1
H H19 0.5231 0.6006 0.9914 0.043 Uiso calc R 1
C C20 0.4308(3) 0.7267(2) 1.0332(2) 0.0367(6) Uani d . 1
C C21 0.4580(3) 0.8378(2) 1.0601(2) 0.0469(7) Uani d . 1
H H21 0.3828 0.8716 1.0780 0.056 Uiso calc R 1
C C22 0.6002(4) 0.8980(2) 1.0597(3) 0.0509(7) Uani d . 1
H H22 0.6201 0.9727 1.0787 0.061 Uiso calc R 1
C C23 0.7131(3) 0.8505(2) 1.0321(2) 0.0406(6) Uani d . 1
C C24 0.8614(3) 0.9190(3) 1.0249(3) 0.0539(8) Uani d . 1
H H24A 0.9473 0.8967 1.0747 0.081 Uiso calc R 1
H H24B 0.8581 0.9953 1.0384 0.081 Uiso calc R 1
H H24C 0.8738 0.9089 0.9572 0.081 Uiso calc R 1
C C25 0.6851(3) 0.7374(2) 1.00730(19) 0.0346(5) Uani d . 1
N N2 0.5710(4) 0.5851(3) 0.7540(3) 0.0848(10) Uani d . 1
C C26 0.4561(6) 0.5415(4) 0.7544(4) 0.0868(12) Uani d . 1
C C27 0.3062(7) 0.4811(5) 0.7599(5) 0.129(2) Uani d . 1
H H27A 0.3103 0.4036 0.7603 0.194 Uiso calc R 1
H H27B 0.2263 0.4959 0.7012 0.194 Uiso calc R 1
H H27C 0.2838 0.5044 0.8217 0.194 Uiso calc R 1

loop_
_atom_site_aniso_label
_atom_site_aniso_U_11
_atom_site_aniso_U_22
_atom_site_aniso_U_33
_atom_site_aniso_U_12
_atom_site_aniso_U_13
_atom_site_aniso_U_23
Ag1 0.06167(17) 0.06053(17) 0.05768(17) 0.01306(12) 0.03202(12) 0.01829(11)
S1 0.0240(3) 0.0411(4) 0.0537(4) -0.0004(3) 0.0156(3) 0.0031(3)
P1 0.0409(4) 0.0445(4) 0.0372(4) 0.0092(3) 0.0149(3) 0.0054(3)
O1 0.0282(10) 0.0637(14) 0.0861(16) 0.0109(10) 0.0164(10) 0.0087(11)
O2 0.0504(12) 0.0696(14) 0.0584(13) -0.0098(11) 0.0211(10) 0.0121(11)
O3 0.0404(11) 0.0536(13) 0.0801(16) -0.0093(10) 0.0252(11) -0.0142(11)
O1W 0.0545(13) 0.0586(14) 0.0737(16) 0.0033(12) 0.0234(12) 0.0091(12)
O2W 0.238(10) 0.224(9) 0.246(10) 0.058(8) 0.051(8) -0.025(8)
N1 0.0279(10) 0.0525(14) 0.0506(14) 0.0078(10) 0.0160(10) 0.0148(11)
C1 0.0425(14) 0.0416(14) 0.0440(15) 0.0119(12) 0.0157(12) 0.0043(11)
C2 0.0546(18) 0.068(2) 0.0478(17) 0.0212(16) 0.0174(14) 0.0113(14)
C3 0.0513(19) 0.094(3) 0.067(2) 0.0285(19) 0.0103(17) 0.012(2)
C4 0.053(2) 0.083(3) 0.099(3) 0.0261(19) 0.036(2) 0.009(2)
C5 0.068(2) 0.096(3) 0.063(2) 0.032(2) 0.0375(19) 0.0152(19)
C6 0.0546(18) 0.080(2) 0.0454(17) 0.0218(17) 0.0198(14) 0.0096(15)
C7 0.0393(14) 0.0556(17) 0.0414(15) 0.0054(13) 0.0117(12) -0.0015(13)
C8 0.083(3) 0.058(2) 0.062(2) 0.0081(19) 0.0110(19) -0.0077(17)
C9 0.093(3) 0.072(3) 0.081(3) -0.003(2) 0.002(2) -0.026(2)
C10 0.072(3) 0.115(4) 0.064(3) 0.021(3) -0.009(2) -0.023(3)
C11 0.070(3) 0.098(3) 0.061(2) 0.020(2) -0.0063(19) 0.005(2)
C12 0.0559(19) 0.067(2) 0.0537(19) 0.0054(17) 0.0019(15) 0.0075(16)
C13 0.0464(15) 0.0482(15) 0.0367(14) 0.0138(13) 0.0117(12) 0.0029(11)
C14 0.0483(17) 0.067(2) 0.0537(18) 0.0158(16) 0.0123(14) -0.0024(15)
C15 0.077(3) 0.074(2) 0.061(2) 0.039(2) 0.0134(18) -0.0072(18)
C16 0.104(3) 0.0498(19) 0.060(2) 0.029(2) 0.016(2) 0.0022(16)
C17 0.090(3) 0.0454(18) 0.065(2) 0.0023(18) 0.0281(19) 0.0037(15)
C18 0.066(2) 0.0505(17) 0.0548(18) 0.0129(16) 0.0290(16) 0.0056(14)
C19 0.0276(12) 0.0347(13) 0.0458(14) 0.0038(10) 0.0133(10) 0.0070(11)
C20 0.0246(11) 0.0392(14) 0.0466(15) 0.0015(11) 0.0120(10) 0.0068(11)
C21 0.0391(14) 0.0376(14) 0.070(2) 0.0051(12) 0.0261(14) 0.0026(13)
C22 0.0526(17) 0.0343(14) 0.067(2) -0.0023(13) 0.0239(15) -0.0010(13)
C23 0.0310(12) 0.0440(15) 0.0438(14) -0.0059(12) 0.0114(11) 0.0053(11)
C24 0.0406(15) 0.0572(18) 0.0580(18) -0.0154(14) 0.0160(13) 0.0039(14)
C25 0.0246(11) 0.0429(14) 0.0366(13) 0.0038(11) 0.0093(10) 0.0099(10)
N2 0.0546(19) 0.095(3) 0.094(3) -0.0099(19) 0.0144(18) -0.002(2)
C26 0.081(3) 0.092(3) 0.083(3) 0.006(3) 0.020(2) -0.009(2)
C27 0.104(4) 0.161(6) 0.116(4) -0.044(4) 0.055(4) -0.026(4)

loop_
_atom_type_symbol
_atom_type_description
_atom_type_scat_dispersion_real
_atom_type_scat_dispersion_imag
_atom_type_scat_source
C C 0.0033 0.0016 'International Tables Vol C Tables 4.2.6.8 and 6.1.1.4'
H H 0.0000 0.0000 'International Tables Vol C Tables 4.2.6.8 and 6.1.1.4'
N N 0.0061 0.0033 'International Tables Vol C Tables 4.2.6.8 and 6.1.1.4'
O O 0.0106 0.0060 'International Tables Vol C Tables 4.2.6.8 and 6.1.1.4'
P P 0.1023 0.0942 'International Tables Vol C Tables 4.2.6.8 and 6.1.1.4'
S S 0.1246 0.1234 'International Tables Vol C Tables 4.2.6.8 and 6.1.1.4'
Ag Ag -0.8971 1.1015 'International Tables Vol C Tables 4.2.6.8 and 6.1.1.4'

loop_
_geom_angle_atom_site_label_1
_geom_angle_atom_site_label_2
_geom_angle_atom_site_label_3
_geom_angle
_geom_angle_publ_flag
N1 Ag1 P1 150.06(7) y
N1 Ag1 N2 85.71(11) y
P1 Ag1 N2 117.20(9) y
N1 Ag1 O1W 94.06(8) y
P1 Ag1 O1W 106.81(6) y
N2 Ag1 O1W 83.54(11) y
O1 S1 O3 113.35(15) ?
O1 S1 O2 112.03(15) ?
O3 S1 O2 112.98(15) ?
O1 S1 C20 106.06(13) ?
O3 S1 C20 106.33(13) ?
O2 S1 C20 105.33(13) ?
C1 P1 C7 105.53(13) ?
C1 P1 C13 103.30(13) ?
C7 P1 C13 103.75(14) ?
C1 P1 Ag1 112.36(9) ?
C7 P1 Ag1 110.54(10) ?
C13 P1 Ag1 120.07(10) ?
Ag1 O1W H1W1 97(3) ?
Ag1 O1W H1W2 105(3) ?
H1W1 O1W H1W2 109(2) ?
H2W1 O2W H2W2 109(3) ?
C25 N1 Ag1 117.66(16) ?
C25 N1 H1N1 114(2) ?
Ag1 N1 H1N1 103(2) ?
C25 N1 H1N2 116(2) ?
Ag1 N1 H1N2 98(2) ?
H1N1 N1 H1N2 105(2) ?
C2 C1 C6 119.2(3) ?
C2 C1 P1 117.8(2) ?
C6 C1 P1 123.0(2) ?
C1 C2 C3 120.7(3) ?
C1 C2 H2 119.6 ?
C3 C2 H2 119.6 ?
C2 C3 C4 119.0(3) ?
C2 C3 H3 120.5 ?
C4 C3 H3 120.5 ?
C5 C4 C3 120.2(3) ?
C5 C4 H4 119.9 ?
C3 C4 H4 119.9 ?
C4 C5 C6 120.6(3) ?
C4 C5 H5 119.7 ?
C6 C5 H5 119.7 ?
C5 C6 C1 120.3(3) ?
C5 C6 H6 119.9 ?
C1 C6 H6 119.9 ?
C12 C7 C8 118.2(3) ?
C12 C7 P1 123.8(2) ?
C8 C7 P1 117.9(3) ?
C9 C8 C7 121.0(4) ?
C9 C8 H8 119.5 ?
C7 C8 H8 119.5 ?
C8 C9 C10 119.9(4) ?
C8 C9 H9 120.1 ?
C10 C9 H9 120.1 ?
C11 C10 C9 120.3(4) ?
C11 C10 H10 119.9 ?
C9 C10 H10 119.9 ?
C10 C11 C12 119.6(4) ?
C10 C11 H11 120.2 ?
C12 C11 H11 120.2 ?
C7 C12 C11 121.0(4) ?
C7 C12 H12 119.5 ?
C11 C12 H12 119.5 ?
C18 C13 C14 118.7(3) ?
C18 C13 P1 122.6(2) ?
C14 C13 P1 118.7(2) ?
C13 C14 C15 119.5(3) ?
C13 C14 H14 120.2 ?
C15 C14 H14 120.2 ?
C16 C15 C14 120.9(4) ?
C16 C15 H15 119.6 ?
C14 C15 H15 119.6 ?
C17 C16 C15 119.8(3) ?
C17 C16 H16 120.1 ?
C15 C16 H16 120.1 ?
C16 C17 C18 121.1(4) ?
C16 C17 H17 119.5 ?
C18 C17 H17 119.5 ?
C17 C18 C13 120.1(3) ?
C17 C18 H18 120.0 ?
C13 C18 H18 120.0 ?
C20 C19 C25 120.0(2) ?
C20 C19 H19 120.0 ?
C25 C19 H19 120.0 ?
C19 C20 C21 121.1(2) ?
C19 C20 S1 120.8(2) ?
C21 C20 S1 118.0(2) ?
C20 C21 C22 118.3(3) ?
C20 C21 H21 120.8 ?
C22 C21 H21 120.8 ?
C23 C22 C21 122.1(3) ?
C23 C22 H22 118.9 ?
C21 C22 H22 118.9 ?
C22 C23 C25 118.8(2) ?
C22 C23 C24 121.0(3) ?
C25 C23 C24 120.1(3) ?
C23 C24 H24A 109.5 ?
C23 C24 H24B 109.5 ?
H24A C24 H24B 109.5 ?
C23 C24 H24C 109.5 ?
H24A C24 H24C 109.5 ?
H24B C24 H24C 109.5 ?
C19 C25 C23 119.5(2) ?
C19 C25 N1 120.1(2) ?
C23 C25 N1 120.2(2) ?
C26 N2 Ag1 158.9(4) ?
N2 C26 C27 177.2(6) ?
C26 C27 H27A 109.5 ?
C26 C27 H27B 109.5 ?
H27A C27 H27B 109.5 ?
C26 C27 H27C 109.5 ?
H27A C27 H27C 109.5 ?
H27B C27 H27C 109.5 ?

loop_
_geom_bond_atom_site_label_1
_geom_bond_atom_site_label_2
_geom_bond_site_symmetry_2
_geom_bond_distance
_geom_bond_publ_flag
Ag1 N1 . 2.304(2) y
Ag1 P1 . 2.3712(9) y
Ag1 N2 . 2.491(4) y
Ag1 O1W . 2.524(3) y
S1 O1 . 1.441(2) ?
S1 O3 . 1.442(2) ?
S1 O2 . 1.445(2) ?
S1 C20 . 1.779(3) ?
P1 C1 . 1.818(3) ?
P1 C7 . 1.818(3) ?
P1 C13 . 1.821(3) ?
O1W H1W1 . 0.854(10) ?
O1W H1W2 . 0.853(10) ?
O2W O2W 2_566 1.762(17) ?
O2W H2W1 . 0.881(9) ?
O2W H2W2 . 0.845(10) ?
N1 C25 . 1.411(4) ?
N1 H1N1 . 0.885(10) ?
N1 H1N2 . 0.896(10) ?
C1 C2 . 1.373(4) ?
C1 C6 . 1.383(4) ?
C2 C3 . 1.390(5) ?
C2 H2 . 0.93 ?
C3 C4 . 1.393(6) ?
C3 H3 . 0.9300 ?
C4 C5 . 1.353(6) ?
C4 H4 . 0.93 ?
C5 C6 . 1.380(5) ?
C5 H5 . 0.93 ?
C6 H6 . 0.93 ?
C7 C12 . 1.371(5) ?
C7 C8 . 1.382(5) ?
C8 C9 . 1.374(5) ?
C8 H8 . 0.93 ?
C9 C10 . 1.377(7) ?
C9 H9 . 0.93 ?
C10 C11 . 1.355(6) ?
C10 H10 . 0.93 ?
C11 C12 . 1.396(5) ?
C11 H11 . 0.93 ?
C12 H12 . 0.93 ?
C13 C18 . 1.390(4) ?
C13 C14 . 1.391(4) ?
C14 C15 . 1.391(5) ?
C14 H14 . 0.93 ?
C15 C16 . 1.371(6) ?
C15 H15 . 0.93 ?
C16 C17 . 1.345(6) ?
C16 H16 . 0.93 ?
C17 C18 . 1.388(5) ?
C17 H17 . 0.93 ?
C18 H18 . 0.93 ?
C19 C20 . 1.379(4) ?
C19 C25 . 1.397(3) ?
C19 H19 . 0.93 ?
C20 C21 . 1.379(4) ?
C21 C22 . 1.387(4) ?
C21 H21 . 0.93 ?
C22 C23 . 1.379(4) ?
C22 H22 . 0.93 ?
C23 C25 . 1.397(4) ?
C23 C24 . 1.502(4) ?
C24 H24A . 0.96 ?
C24 H24B . 0.96 ?
C24 H24C . 0.96 ?
N2 C26 . 1.099(6) ?
C26 C27 . 1.467(7) ?
C27 H27A . 0.96 ?
C27 H27B . 0.96 ?
C27 H27C . 0.96 ?

loop_
_geom_hbond_atom_site_label_D
_geom_hbond_atom_site_label_H
_geom_hbond_atom_site_label_A
_geom_hbond_site_symmetry_A
_geom_hbond_distance_DH
_geom_hbond_distance_HA
_geom_hbond_distance_DA
_geom_hbond_angle_DHA
O1W H1W1 O2 2_667 0.854(10) 1.952(13) 2.797(3) 170(4)
O1W H1W2 O3 1_655 0.853(10) 2.091(12) 2.940(4) 174(5)
N1 H1N2 O1 1_655 0.896(10) 2.19(2) 2.965(3) 144(3)
N1 H1N1 O3 2_667 0.885(10) 2.171(14) 3.032(4) 164(3)
